data_7156149
loop_
_publ_author_name
'Ivanov, Konstantin L.'
'Bezzubov, Stanislav I.'
'Melnikov, Mikhail Ya'
'Budynina, Ekaterina M.'

_publ_section_title
;
 Donor-acceptor cyclopropanes as ortho-quinone methide equivalents in
 formal (4 + 2)-cycloaddition to alkenes.
;
_journal_issue 21
_journal_name_full 'Organic &amp; biomolecular chemistry'
_journal_page_first 3897
_journal_page_last 3909
_journal_paper_doi 10.1039/c8ob00377g
_journal_volume 16
_journal_year 2018
_chemical_formula_moiety 'C27 H26 O5'
_chemical_formula_sum 'C27 H26 O5'
_chemical_formula_weight 430.48
_chemical_melting_point_gt 404
_chemical_melting_point_lt 405
_chemical_name_systematic
;
Dimethyl [(2,2-diphenyl-3,4-dihydro-2H-chromen-4-yl)methyl]malonate
;
_space_group_crystal_system monoclinic
_space_group_IT_number 14
_space_group_name_Hall '-P 2ybc'
_space_group_name_H-M_alt 'P 1 21/c 1'
_symmetry_space_group_name_Hall '-P 2ybc'
_symmetry_space_group_name_H-M 'P 1 21/c 1'
_atom_sites_solution_hydrogens geom
_audit_creation_method SHELXL-2014/7
_audit_update_record
;
2018-01-20 deposited with the CCDC.
2018-03-13 downloaded from the CCDC.
;
_cell_angle_alpha 90
_cell_angle_beta 108.8820(10)
_cell_angle_gamma 90
_cell_formula_units_Z 4
_cell_length_a 11.9068(6)
_cell_length_b 10.5151(5)
_cell_length_c 18.2449(8)
_cell_measurement_reflns_used 9981
_cell_measurement_temperature 150(2)
_cell_measurement_theta_max 30.525
_cell_measurement_theta_min 2.360
_cell_volume 2161.36(18)
_computing_cell_refinement 'SAINT (Bruker, 2008)'
_computing_data_collection '<i>APEX2</i> (Bruker, 2008)'
_computing_data_reduction 'SAINT (Bruker, 2008)'
_computing_molecular_graphics 'SHELXTL (Sheldrick, 2008)'
_computing_publication_material 'SHELXTL (Sheldrick, 2008)'
_computing_structure_refinement 'SHELXL-2014/7 (Sheldrick, 2014)'
_computing_structure_solution 'SHELXTL (Sheldrick, 2008)'
_diffrn_ambient_temperature 150(2)
_diffrn_measured_fraction_theta_full 1.000
_diffrn_measured_fraction_theta_max 1.000
_diffrn_measurement_device_type 'Bruker SMART APEX II'
_diffrn_measurement_method \w
_diffrn_radiation_type MoK\a
_diffrn_radiation_wavelength 0.71073
_diffrn_reflns_av_R_equivalents 0.0194
_diffrn_reflns_av_unetI/netI 0.0157
_diffrn_reflns_Laue_measured_fraction_full 1.000
_diffrn_reflns_Laue_measured_fraction_max 1.000
_diffrn_reflns_limit_h_max 16
_diffrn_reflns_limit_h_min -16
_diffrn_reflns_limit_k_max 14
_diffrn_reflns_limit_k_min -14
_diffrn_reflns_limit_l_max 24
_diffrn_reflns_limit_l_min -24
_diffrn_reflns_number 23266
_diffrn_reflns_point_group_measured_fraction_full 1.000
_diffrn_reflns_point_group_measured_fraction_max 1.000
_diffrn_reflns_theta_full 25.242
_diffrn_reflns_theta_max 29.000
_diffrn_reflns_theta_min 2.268
_diffrn_source 'fine-focus sealed tube'
_exptl_absorpt_coefficient_mu 0.091
_exptl_absorpt_correction_type multi-scan
_exptl_absorpt_process_details 'SADABS (Bruker, 2008)'
_exptl_crystal_colour COLORLESS
_exptl_crystal_density_diffrn 1.323
_exptl_crystal_description BLOCK
_exptl_crystal_F_000 912
_exptl_crystal_recrystallization_method 'Re-crystallisation from solvent: dichloromethane'
_exptl_crystal_size_max 0.550
_exptl_crystal_size_mid 0.500
_exptl_crystal_size_min 0.350
_exptl_transmission_factor_max 0.969
_exptl_transmission_factor_min 0.952
_refine_diff_density_max 0.394
_refine_diff_density_min -0.313
_refine_diff_density_rms 0.043
_refine_ls_extinction_method none
_refine_ls_goodness_of_fit_ref 1.042
_refine_ls_hydrogen_treatment constr
_refine_ls_matrix_type full
_refine_ls_number_parameters 291
_refine_ls_number_reflns 5745
_refine_ls_number_restraints 0
_refine_ls_restrained_S_all 1.042
_refine_ls_R_factor_all 0.0438
_refine_ls_R_factor_gt 0.0389
_refine_ls_shift/su_max 0.001
_refine_ls_shift/su_mean 0.000
_refine_ls_structure_factor_coef Fsqd
_refine_ls_weighting_details 'w=1/[\s^2^(Fo^2^)+(0.0518P)^2^+0.7973P] where P=(Fo^2^+2Fc^2^)/3'
_refine_ls_weighting_scheme calc
_refine_ls_wR_factor_gt 0.1026
_refine_ls_wR_factor_ref 0.1065
_reflns_Friedel_coverage 0.000
_reflns_number_gt 5080
_reflns_number_total 5745
_reflns_threshold_expression 'I > 2\s(I)'
_cod_data_source_file c8ob00377g2.cif
_cod_data_source_block 3i
_cod_depositor_comments
;
The following automatic conversions were performed:

'_exptl_absorpt_correction_type' value 'MULTI-SCAN' changed to
'multi-scan' according to
/home/data/users/saulius/crontab/automatic-downloads/rss-feeds/RSC/lib/dictionaries/cif_core.dic
dictionary named 'cif_core.dic' version 2.4.2 from 2011-04-26.

Automatic conversion script
Id: cif_fix_values 4973 2017-02-22 13:04:09Z antanas 

 Adding full bibliography for 7156149--7156154.cif.
;
_cod_database_code 7156149
_shelx_shelxl_version_number 2014/7
_shelx_space_group_comment
;
The symmetry employed for this shelxl refinement is uniquely defined
by the following loop, which should always be used as a source of
symmetry information in preference to the above space-group names.
They are only intended as comments.
;
_shelx_estimated_absorpt_t_min 0.952
_shelx_estimated_absorpt_t_max 0.969

loop_
_space_group_symop_operation_xyz
'x, y, z'
'-x, y+1/2, -z+1/2'
'-x, -y, -z'
'x, -y-1/2, z-1/2'

loop_
_atom_site_label
_atom_site_type_symbol
_atom_site_fract_x
_atom_site_fract_y
_atom_site_fract_z
_atom_site_U_iso_or_equiv
_atom_site_adp_type
_atom_site_occupancy
_atom_site_site_symmetry_order
_atom_site_calc_flag
_atom_site_refinement_flags_posn
_atom_site_refinement_flags_adp
O1 O 0.78049(6) 0.44749(7) 0.51886(4) 0.02047(15) Uani 1 1 d . .
O2 O 0.56919(9) -0.00851(9) 0.60842(5) 0.0385(2) Uani 1 1 d . .
O3 O 0.55685(8) 0.10767(8) 0.70811(5) 0.02855(18) Uani 1 1 d . .
O4 O 0.29943(8) 0.23581(11) 0.64039(6) 0.0472(3) Uani 1 1 d . .
O5 O 0.25613(6) 0.09545(8) 0.54320(5) 0.02460(17) Uani 1 1 d . .
C1 C 0.76306(8) 0.31090(9) 0.51852(5) 0.01639(18) Uani 1 1 d . .
C2 C 0.63844(8) 0.28325(9) 0.52125(5) 0.01714(18) Uani 1 1 d . .
H2A H 0.6241 0.1904 0.5176 0.021 Uiso 1 1 calc R U
H2B H 0.5789 0.3241 0.4765 0.021 Uiso 1 1 calc R U
C3 C 0.62458(8) 0.33365(9) 0.59657(5) 0.01609(18) Uani 1 1 d . .
H3A H 0.6796 0.2846 0.6406 0.019 Uiso 1 1 calc R U
C4 C 0.66278(8) 0.47224(9) 0.60591(5) 0.01727(18) Uani 1 1 d . .
C5 C 0.73724(8) 0.51925(9) 0.56658(6) 0.01817(18) Uani 1 1 d . .
C6 C 0.76939(9) 0.64765(10) 0.57082(6) 0.0225(2) Uani 1 1 d . .
H6A H 0.8201 0.6775 0.5437 0.027 Uiso 1 1 calc R U
C7 C 0.72737(10) 0.73123(10) 0.61453(6) 0.0255(2) Uani 1 1 d . .
H7A H 0.7480 0.8187 0.6166 0.031 Uiso 1 1 calc R U
C8 C 0.65493(10) 0.68686(10) 0.65526(6) 0.0256(2) Uani 1 1 d . .
H8A H 0.6271 0.7434 0.6862 0.031 Uiso 1 1 calc R U
C9 C 0.62342(9) 0.55919(10) 0.65050(6) 0.0216(2) Uani 1 1 d . .
H9A H 0.5735 0.5298 0.6784 0.026 Uiso 1 1 calc R U
C10 C 0.49802(8) 0.31678(9) 0.59922(6) 0.01890(19) Uani 1 1 d . .
H10A H 0.4447 0.3754 0.5611 0.023 Uiso 1 1 calc R U
H10B H 0.4967 0.3418 0.6513 0.023 Uiso 1 1 calc R U
C11 C 0.44903(8) 0.18093(9) 0.58201(6) 0.01862(19) Uani 1 1 d . .
H11A H 0.4385 0.1608 0.5266 0.022 Uiso 1 1 calc R U
C12 C 0.53107(9) 0.08180(10) 0.63294(6) 0.02042(19) Uani 1 1 d . .
C13 C 0.64033(12) 0.02178(12) 0.76072(7) 0.0337(3) Uani 1 1 d . .
H13A H 0.6575 0.0520 0.8140 0.051 Uiso 1 1 calc R U
H13B H 0.7140 0.0190 0.7477 0.051 Uiso 1 1 calc R U
H13C H 0.6058 -0.0637 0.7559 0.051 Uiso 1 1 calc R U
C14 C 0.32770(9) 0.17562(10) 0.59363(6) 0.0213(2) Uani 1 1 d . .
C15 C 0.13679(10) 0.08451(13) 0.54716(8) 0.0319(3) Uani 1 1 d . .
H15A H 0.0887 0.0318 0.5042 0.048 Uiso 1 1 calc R U
H15B H 0.1012 0.1693 0.5436 0.048 Uiso 1 1 calc R U
H15C H 0.1398 0.0451 0.5964 0.048 Uiso 1 1 calc R U
C16 C 0.85910(8) 0.25160(9) 0.58788(5) 0.01682(18) Uani 1 1 d . .
C17 C 0.85040(9) 0.12387(10) 0.60621(6) 0.0214(2) Uani 1 1 d . .
H17A H 0.7842 0.0750 0.5765 0.026 Uiso 1 1 calc R U
C18 C 0.93794(10) 0.06744(11) 0.66763(6) 0.0261(2) Uani 1 1 d . .
H18A H 0.9307 -0.0194 0.6798 0.031 Uiso 1 1 calc R U
C19 C 1.03568(10) 0.13731(12) 0.71115(6) 0.0273(2) Uani 1 1 d . .
H19A H 1.0954 0.0987 0.7530 0.033 Uiso 1 1 calc R U
C20 C 1.04534(9) 0.26383(12) 0.69304(6) 0.0270(2) Uani 1 1 d . .
H20A H 1.1124 0.3119 0.7224 0.032 Uiso 1 1 calc R U
C21 C 0.95750(9) 0.32141(10) 0.63197(6) 0.0221(2) Uani 1 1 d . .
H21A H 0.9647 0.4085 0.6204 0.027 Uiso 1 1 calc R U
C22 C 0.78174(9) 0.26828(10) 0.44323(6) 0.01942(19) Uani 1 1 d . .
C23 C 0.88516(10) 0.30604(12) 0.42876(6) 0.0268(2) Uani 1 1 d . .
H23A H 0.9418 0.3573 0.4655 0.032 Uiso 1 1 calc R U
C24 C 0.90590(10) 0.26934(14) 0.36110(7) 0.0327(3) Uani 1 1 d . .
H24A H 0.9762 0.2963 0.3517 0.039 Uiso 1 1 calc R U
C25 C 0.82453(11) 0.19362(13) 0.30722(6) 0.0323(3) Uani 1 1 d . .
H25A H 0.8391 0.1678 0.2612 0.039 Uiso 1 1 calc R U
C26 C 0.72186(11) 0.15611(12) 0.32114(7) 0.0312(2) Uani 1 1 d . .
H26A H 0.6657 0.1044 0.2843 0.037 Uiso 1 1 calc R U
C27 C 0.70002(10) 0.19343(11) 0.38863(6) 0.0245(2) Uani 1 1 d . .
H27A H 0.6289 0.1676 0.3973 0.029 Uiso 1 1 calc R U

loop_
_atom_site_aniso_label
_atom_site_aniso_U_11
_atom_site_aniso_U_22
_atom_site_aniso_U_33
_atom_site_aniso_U_23
_atom_site_aniso_U_13
_atom_site_aniso_U_12
O1 0.0236(3) 0.0169(3) 0.0228(3) 0.0016(3) 0.0100(3) -0.0022(3)
O2 0.0515(6) 0.0311(5) 0.0346(5) -0.0009(4) 0.0161(4) 0.0164(4)
O3 0.0362(4) 0.0240(4) 0.0227(4) 0.0006(3) 0.0056(3) 0.0052(3)
O4 0.0295(5) 0.0676(7) 0.0528(6) -0.0357(5) 0.0248(4) -0.0167(4)
O5 0.0177(3) 0.0272(4) 0.0315(4) -0.0069(3) 0.0116(3) -0.0067(3)
C1 0.0168(4) 0.0162(4) 0.0159(4) -0.0001(3) 0.0048(3) -0.0015(3)
C2 0.0154(4) 0.0179(4) 0.0172(4) -0.0007(3) 0.0041(3) -0.0015(3)
C3 0.0148(4) 0.0155(4) 0.0175(4) 0.0008(3) 0.0046(3) -0.0001(3)
C4 0.0166(4) 0.0155(4) 0.0168(4) 0.0012(3) 0.0015(3) 0.0007(3)
C5 0.0170(4) 0.0169(4) 0.0175(4) 0.0016(3) 0.0012(3) 0.0004(3)
C6 0.0216(5) 0.0185(4) 0.0232(5) 0.0037(4) 0.0015(4) -0.0033(4)
C7 0.0262(5) 0.0158(4) 0.0272(5) 0.0001(4) -0.0014(4) -0.0015(4)
C8 0.0277(5) 0.0190(5) 0.0257(5) -0.0046(4) 0.0027(4) 0.0028(4)
C9 0.0220(5) 0.0204(5) 0.0207(5) -0.0004(4) 0.0044(4) 0.0017(4)
C10 0.0156(4) 0.0179(4) 0.0234(5) 0.0000(4) 0.0065(3) 0.0007(3)
C11 0.0153(4) 0.0210(4) 0.0205(4) -0.0019(4) 0.0071(3) -0.0019(3)
C12 0.0192(4) 0.0186(4) 0.0253(5) -0.0005(4) 0.0097(4) -0.0035(3)
C13 0.0395(6) 0.0283(6) 0.0292(6) 0.0071(5) 0.0053(5) 0.0052(5)
C14 0.0177(4) 0.0245(5) 0.0226(5) -0.0013(4) 0.0078(4) -0.0023(4)
C15 0.0184(5) 0.0384(6) 0.0422(7) -0.0080(5) 0.0141(5) -0.0080(4)
C16 0.0160(4) 0.0208(4) 0.0143(4) -0.0010(3) 0.0059(3) 0.0007(3)
C17 0.0199(4) 0.0222(5) 0.0215(5) 0.0005(4) 0.0062(4) 0.0000(4)
C18 0.0271(5) 0.0265(5) 0.0254(5) 0.0057(4) 0.0093(4) 0.0057(4)
C19 0.0235(5) 0.0379(6) 0.0184(5) 0.0010(4) 0.0040(4) 0.0102(4)
C20 0.0190(5) 0.0356(6) 0.0227(5) -0.0079(4) 0.0015(4) 0.0012(4)
C21 0.0200(5) 0.0235(5) 0.0219(5) -0.0038(4) 0.0056(4) -0.0015(4)
C22 0.0197(4) 0.0229(5) 0.0152(4) 0.0024(4) 0.0051(3) 0.0026(4)
C23 0.0207(5) 0.0407(6) 0.0191(5) -0.0005(4) 0.0065(4) -0.0019(4)
C24 0.0251(5) 0.0536(8) 0.0218(5) 0.0038(5) 0.0109(4) 0.0043(5)
C25 0.0344(6) 0.0459(7) 0.0167(5) 0.0009(5) 0.0086(4) 0.0121(5)
C26 0.0352(6) 0.0351(6) 0.0201(5) -0.0055(4) 0.0048(4) 0.0014(5)
C27 0.0266(5) 0.0259(5) 0.0205(5) -0.0017(4) 0.0070(4) -0.0015(4)

loop_
_atom_type_symbol
_atom_type_description
_atom_type_scat_dispersion_real
_atom_type_scat_dispersion_imag
_atom_type_scat_source
C C 0.0033 0.0016 'International Tables Vol C Tables 4.2.6.8 and 6.1.1.4'
H H 0.0000 0.0000 'International Tables Vol C Tables 4.2.6.8 and 6.1.1.4'
O O 0.0106 0.0060 'International Tables Vol C Tables 4.2.6.8 and 6.1.1.4'

loop_
_geom_angle_atom_site_label_1
_geom_angle_atom_site_label_2
_geom_angle_atom_site_label_3
_geom_angle
C5 O1 C1 117.68(7)
C12 O3 C13 115.70(9)
C14 O5 C15 115.70(8)
O1 C1 C22 103.42(7)
O1 C1 C2 109.10(8)
C22 C1 C2 113.49(8)
O1 C1 C16 109.32(7)
C22 C1 C16 109.59(8)
C2 C1 C16 111.56(8)
C1 C2 C3 110.56(7)
C1 C2 H2A 109.5
C3 C2 H2A 109.5
C1 C2 H2B 109.5
C3 C2 H2B 109.5
H2A C2 H2B 108.1
C4 C3 C2 108.50(8)
C4 C3 C10 111.65(8)
C2 C3 C10 112.38(8)
C4 C3 H3A 108.1
C2 C3 H3A 108.1
C10 C3 H3A 108.1
C5 C4 C9 116.99(9)
C5 C4 C3 119.85(9)
C9 C4 C3 123.12(9)
O1 C5 C6 114.44(9)
O1 C5 C4 124.16(9)
C6 C5 C4 121.35(9)
C7 C6 C5 120.08(10)
C7 C6 H6A 120.0
C5 C6 H6A 120.0
C6 C7 C8 119.85(10)
C6 C7 H7A 120.1
C8 C7 H7A 120.1
C7 C8 C9 119.55(10)
C7 C8 H8A 120.2
C9 C8 H8A 120.2
C8 C9 C4 122.17(10)
C8 C9 H9A 118.9
C4 C9 H9A 118.9
C3 C10 C11 114.39(8)
C3 C10 H10A 108.7
C11 C10 H10A 108.7
C3 C10 H10B 108.7
C11 C10 H10B 108.7
H10A C10 H10B 107.6
C12 C11 C14 109.83(8)
C12 C11 C10 112.69(8)
C14 C11 C10 108.61(8)
C12 C11 H11A 108.5
C14 C11 H11A 108.5
C10 C11 H11A 108.5
O2 C12 O3 123.79(10)
O2 C12 C11 124.06(10)
O3 C12 C11 112.15(9)
O3 C13 H13A 109.5
O3 C13 H13B 109.5
H13A C13 H13B 109.5
O3 C13 H13C 109.5
H13A C13 H13C 109.5
H13B C13 H13C 109.5
O4 C14 O5 124.27(9)
O4 C14 C11 125.26(10)
O5 C14 C11 110.46(8)
O5 C15 H15A 109.5
O5 C15 H15B 109.5
H15A C15 H15B 109.5
O5 C15 H15C 109.5
H15A C15 H15C 109.5
H15B C15 H15C 109.5
C21 C16 C17 118.77(9)
C21 C16 C1 121.55(9)
C17 C16 C1 119.64(8)
C18 C17 C16 120.57(10)
C18 C17 H17A 119.7
C16 C17 H17A 119.7
C19 C18 C17 120.37(11)
C19 C18 H18A 119.8
C17 C18 H18A 119.8
C20 C19 C18 119.42(10)
C20 C19 H19A 120.3
C18 C19 H19A 120.3
C19 C20 C21 120.58(10)
C19 C20 H20A 119.7
C21 C20 H20A 119.7
C20 C21 C16 120.29(10)
C20 C21 H21A 119.9
C16 C21 H21A 119.9
C27 C22 C23 118.73(9)
C27 C22 C1 122.59(9)
C23 C22 C1 118.67(9)
C24 C23 C22 120.63(11)
C24 C23 H23A 119.7
C22 C23 H23A 119.7
C25 C24 C23 120.33(11)
C25 C24 H24A 119.8
C23 C24 H24A 119.8
C26 C25 C24 119.32(10)
C26 C25 H25A 120.3
C24 C25 H25A 120.3
C25 C26 C27 120.66(11)
C25 C26 H26A 119.7
C27 C26 H26A 119.7
C22 C27 C26 120.32(10)
C22 C27 H27A 119.8
C26 C27 H27A 119.8

loop_
_geom_bond_atom_site_label_1
_geom_bond_atom_site_label_2
_geom_bond_distance
O1 C5 1.3722(12)
O1 C1 1.4509(11)
O2 C12 1.1997(13)
O3 C12 1.3330(13)
O3 C13 1.4517(14)
O4 C14 1.1949(14)
O5 C14 1.3326(12)
O5 C15 1.4506(12)
C1 C22 1.5280(13)
C1 C2 1.5286(13)
C1 C16 1.5366(13)
C2 C3 1.5309(13)
C2 H2A 0.9900
C2 H2B 0.9900
C3 C4 1.5196(13)
C3 C10 1.5336(13)
C3 H3A 1.0000
C4 C5 1.3989(14)
C4 C9 1.4015(14)
C5 C6 1.3987(13)
C6 C7 1.3844(16)
C6 H6A 0.9500
C7 C8 1.3888(17)
C7 H7A 0.9500
C8 C9 1.3891(15)
C8 H8A 0.9500
C9 H9A 0.9500
C10 C11 1.5365(14)
C10 H10A 0.9900
C10 H10B 0.9900
C11 C12 1.5220(14)
C11 C14 1.5276(13)
C11 H11A 1.0000
C13 H13A 0.9800
C13 H13B 0.9800
C13 H13C 0.9800
C15 H15A 0.9800
C15 H15B 0.9800
C15 H15C 0.9800
C16 C21 1.3960(13)
C16 C17 1.3960(14)
C17 C18 1.3923(15)
C17 H17A 0.9500
C18 C19 1.3879(17)
C18 H18A 0.9500
C19 C20 1.3845(18)
C19 H19A 0.9500
C20 C21 1.3955(15)
C20 H20A 0.9500
C21 H21A 0.9500
C22 C27 1.3897(14)
C22 C23 1.3980(14)
C23 C24 1.3895(15)
C23 H23A 0.9500
C24 C25 1.3866(18)
C24 H24A 0.9500
C25 C26 1.3840(18)
C25 H25A 0.9500
C26 C27 1.3948(15)
C26 H26A 0.9500
C27 H27A 0.9500
